data_1524853
loop_
_publ_author_name
'Marezio, M.'
'Dernier, P.D.'
'Remeika, J.P.'

_publ_section_title
;
 The crystal structures of orthorhombic Sm Al O3 and of trigonal Nd Al O3
;
_journal_name_full 'Journal of Solid State Chemistry'
_journal_page_first 11
_journal_page_last 19
_journal_volume 4
_journal_year 1972
_chemical_formula_sum 'Al O3 Sm'
_chemical_name_systematic 'Sm (Al O3)'
_space_group_IT_number 62
_symmetry_space_group_name_Hall '-P 2c 2ab'
_symmetry_space_group_name_H-M 'P b n m'
_cell_angle_alpha 90
_cell_angle_beta 90
_cell_angle_gamma 90
_cell_formula_units_Z 4
_cell_length_a 5.2912
_cell_length_b 5.2904
_cell_length_c 7.474
_cell_volume 209.216
_citation_journal_id_ASTM JSSCBI
_cod_data_source_file Marezio_JSSCBI_1972_1808.cif
_cod_data_source_block Al1O3Sm1
_cod_original_cell_volume 209.2164
_cod_original_sg_symbol_Hall '-P 2ac 2n (z,x,y)'
_cod_original_formula_sum 'Al1 O3 Sm1'
_cod_database_code 1524853

loop_
_symmetry_equiv_pos_as_xyz
x,y,z
x+1/2,-y+1/2,-z
-x+1/2,y+1/2,-z+1/2
-x,-y,z+1/2
-x,-y,-z
-x-1/2,y-1/2,z
x-1/2,-y-1/2,z-1/2
x,y,-z-1/2

loop_
_atom_site_label
_atom_site_type_symbol
_atom_site_fract_x
_atom_site_fract_y
_atom_site_fract_z
_atom_site_occupancy
_atom_site_U_iso_or_equiv
O1 O-2 0.0644 0.4903 0.25 1 0.0
O2 O-2 -0.2766 0.277 0.0335 1 0.0
Sm1 Sm+3 -0.00501 0.02402 0.25 1 0.0
Al1 Al+3 0 0.5 0 1 0.0
